data_7210770
loop_
_publ_author_name
'Liang, Li-Li'
'Zhao, Yi'
'Zhang, Yun-Qian'
'Tao, Zhu'
'Xue, Sai-Feng'
'Zhu, Qian-Jiang'
'Liu, Jing-Xin'

_publ_section_title
;
 Coordination nanotubes self-assembled from cucurbit[7]uril and lanthanide
 cations
;
_journal_issue 19
_journal_name_full CrystEngComm
_journal_page_first 3943
_journal_paper_doi 10.1039/c3ce40147b
_journal_volume 15
_journal_year 2013
_chemical_formula_sum 'C21 H60 Cl5 Lu N14 O26.5 Zn'
_chemical_formula_weight 1350.42
_chemical_name_systematic
;
?
;
_space_group_IT_number 15
_symmetry_cell_setting monoclinic
_symmetry_space_group_name_Hall '-C 2yc'
_symmetry_space_group_name_H-M 'C 1 2/c 1'
_atom_sites_solution_hydrogens geom
_atom_sites_solution_primary direct
_atom_sites_solution_secondary difmap
_audit_creation_method SHELXL-97
_cell_angle_alpha 90.00
_cell_angle_beta 105.573(2)
_cell_angle_gamma 90.00
_cell_formula_units_Z 8
_cell_length_a 26.2356(12)
_cell_length_b 18.6413(9)
_cell_length_c 19.8143(9)
_cell_measurement_temperature 223(2)
_cell_volume 9334.7(8)
_computing_cell_refinement 'Bruker SMART'
_computing_data_collection 'Bruker SMART'
_computing_data_reduction 'Bruker SAINT'
_computing_molecular_graphics 'Bruker SHELXTL'
_computing_publication_material 'Bruker SHELXTL'
_computing_structure_refinement 'SHELXL-97 (Sheldrick, 1997)'
_computing_structure_solution 'SHELXS-97 (Sheldrick, 1990)'
_diffrn_ambient_temperature 223(2)
_diffrn_measured_fraction_theta_full 0.991
_diffrn_measured_fraction_theta_max 0.991
_diffrn_measurement_device_type 'Bruker CCD Area Detector'
_diffrn_measurement_method '\f and \w scan'
_diffrn_radiation_monochromator graphite
_diffrn_radiation_source 'fine-focus sealed tube'
_diffrn_radiation_type MoK\a
_diffrn_radiation_wavelength 0.71073
_diffrn_reflns_av_R_equivalents 0.0478
_diffrn_reflns_av_sigmaI/netI 0.0392
_diffrn_reflns_limit_h_max 32
_diffrn_reflns_limit_h_min -32
_diffrn_reflns_limit_k_max 22
_diffrn_reflns_limit_k_min -22
_diffrn_reflns_limit_l_max 23
_diffrn_reflns_limit_l_min -24
_diffrn_reflns_number 43671
_diffrn_reflns_theta_full 26.00
_diffrn_reflns_theta_max 26.00
_diffrn_reflns_theta_min 1.36
_exptl_absorpt_coefficient_mu 3.005
_exptl_absorpt_correction_T_max 0.6291
_exptl_absorpt_correction_T_min 0.5449
_exptl_absorpt_correction_type multi-scan
_exptl_absorpt_process_details 'SADABS (Bruker, 2008)'
_exptl_crystal_colour colorless
_exptl_crystal_density_diffrn 1.922
_exptl_crystal_density_method 'not measured'
_exptl_crystal_description prism
_exptl_crystal_F_000 5456
_exptl_crystal_size_max 0.23
_exptl_crystal_size_mid 0.19
_exptl_crystal_size_min 0.17
_platon_squeeze_details
;
;
_refine_diff_density_max 1.675
_refine_diff_density_min -1.280
_refine_diff_density_rms 0.154
_refine_ls_extinction_method none
_refine_ls_goodness_of_fit_ref 1.091
_refine_ls_hydrogen_treatment constr
_refine_ls_matrix_type full
_refine_ls_number_parameters 497
_refine_ls_number_reflns 9089
_refine_ls_number_restraints 6
_refine_ls_restrained_S_all 1.107
_refine_ls_R_factor_all 0.0559
_refine_ls_R_factor_gt 0.0462
_refine_ls_shift/su_max 0.001
_refine_ls_shift/su_mean 0.000
_refine_ls_structure_factor_coef Fsqd
_refine_ls_weighting_details 'calc w=1/[\s^2^(Fo^2^)+(0.0927P)^2^+23.4906P] where P=(Fo^2^+2Fc^2^)/3'
_refine_ls_weighting_scheme calc
_refine_ls_wR_factor_gt 0.1403
_refine_ls_wR_factor_ref 0.1490
_reflns_number_gt 7279
_reflns_number_total 9089
_reflns_threshold_expression >2sigma(I)
_cod_data_source_file c3ce40147b.txt
_cod_data_source_block p
_cod_original_sg_symbol_H-M 'C 2/c'
_cod_original_formula_sum 'C21 H60 Cl5 Lu N14 O26.50 Zn'
_cod_database_code 7210770

loop_
_symmetry_equiv_pos_as_xyz
'x, y, z'
'-x, y, -z+1/2'
'x+1/2, y+1/2, z'
'-x+1/2, y+1/2, -z+1/2'
'-x, -y, -z'
'x, -y, z-1/2'
'-x+1/2, -y+1/2, -z'
'x+1/2, -y+1/2, z-1/2'

loop_
_atom_site_label
_atom_site_type_symbol
_atom_site_fract_x
_atom_site_fract_y
_atom_site_fract_z
_atom_site_U_iso_or_equiv
_atom_site_adp_type
_atom_site_occupancy
_atom_site_symmetry_multiplicity
_atom_site_calc_flag
_atom_site_refinement_flags
_atom_site_disorder_assembly
_atom_site_disorder_group
Cl5 Cl 0.22478(12) 0.23205(18) 0.13546(18) 0.0971(9) Uani 1 1 d . . .
Cl1 Cl 0.31069(11) 0.53682(12) 0.24239(18) 0.0921(9) Uani 1 1 d . . .
Cl2 Cl 0.32576(7) 0.34889(9) 0.29743(11) 0.0512(4) Uani 1 1 d . . .
Cl3 Cl 0.44551(13) 0.45981(19) 0.3357(3) 0.157(2) Uani 1 1 d . . .
Cl4 Cl 0.3440(3) 0.4903(5) 0.4299(3) 0.219(3) Uani 1 1 d U . .
Zn1 Zn 0.36038(6) 0.45858(8) 0.32387(12) 0.0643(7) Uani 0.672(4) 1 d P A 1
Zn1' Zn 0.36421(13) 0.45351(15) 0.2676(2) 0.0632(14) Uani 0.328(4) 1 d P A 2
O1W O 0.11039(18) 0.3918(2) 0.5225(2) 0.0377(10) Uani 1 1 d . . .
O2W O -0.01313(17) 0.2950(3) 0.4955(2) 0.0403(11) Uani 1 1 d . . .
O3W O 0.03686(19) 0.3623(2) 0.4037(2) 0.0419(11) Uani 1 1 d . . .
O4W O 0.15357(19) 0.2416(3) 0.5633(2) 0.0498(13) Uani 1 1 d . . .
O5W O 0.0592(2) 0.1672(2) 0.5377(2) 0.0488(12) Uani 1 1 d . . .
Lu1 Lu 0.072592(9) 0.281869(12) 0.495531(11) 0.02560(11) Uani 1 1 d . . .
O7 O 0.07160(16) 0.6914(2) 0.1112(2) 0.0300(9) Uani 1 1 d . . .
O4 O 0.05517(18) 0.6540(2) 0.4064(2) 0.0358(10) Uani 1 1 d . . .
C19 C 0.0742(2) 0.7693(3) 0.2747(3) 0.0236(11) Uani 1 1 d . . .
H19 H 0.0822 0.8211 0.2819 0.028 Uiso 1 1 calc R . .
C20 C 0.0809(2) 0.7104(3) 0.1729(3) 0.0217(11) Uani 1 1 d . . .
C21 C 0.0010(2) 0.7803(3) 0.3372(3) 0.0278(13) Uani 1 1 d . . .
H21A H 0.0038 0.7765 0.3874 0.033 Uiso 1 1 calc R . .
H21B H 0.0031 0.8312 0.3261 0.033 Uiso 1 1 calc R . .
N13 N 0.04542(19) 0.7426(3) 0.3224(2) 0.0260(10) Uani 1 1 d . . .
N14 N 0.04980(18) 0.7528(3) 0.2016(2) 0.0247(10) Uani 1 1 d . . .
C1 C 0.0165(2) 0.1773(3) 0.3479(3) 0.0232(11) Uani 1 1 d . . .
C2 C 0.0300(2) 0.1156(3) 0.2524(3) 0.0266(12) Uani 1 1 d . . .
H2 H 0.0432 0.0666 0.2477 0.032 Uiso 1 1 calc R . .
C3 C 0.1092(2) 0.1506(3) 0.3519(3) 0.0260(12) Uani 1 1 d . . .
H3A H 0.1268 0.1086 0.3386 0.031 Uiso 1 1 calc R . .
H3B H 0.1154 0.1495 0.4030 0.031 Uiso 1 1 calc R . .
C4 C 0.0798(2) 0.1741(3) 0.1704(3) 0.0255(12) Uani 1 1 d . . .
H4A H 0.1010 0.1301 0.1770 0.031 Uiso 1 1 calc R . .
H4B H 0.0693 0.1851 0.1202 0.031 Uiso 1 1 calc R . .
C5 C 0.1440(2) 0.2730(3) 0.3748(3) 0.0243(12) Uani 1 1 d . . .
C6 C 0.1533(2) 0.2203(3) 0.2723(3) 0.0238(12) Uani 1 1 d . . .
H6 H 0.1771 0.1801 0.2688 0.029 Uiso 1 1 calc R . .
C7 C 0.1827(2) 0.2935(3) 0.2836(3) 0.0243(12) Uani 1 1 d . . .
H7 H 0.2211 0.2878 0.2894 0.029 Uiso 1 1 calc R . .
C8 C 0.1175(2) 0.2959(3) 0.1769(3) 0.0279(12) Uani 1 1 d . . .
C9 C 0.2013(2) 0.3785(3) 0.3883(3) 0.0290(12) Uani 1 1 d . . .
H9A H 0.1960 0.3773 0.4354 0.035 Uiso 1 1 calc R . .
H9B H 0.2389 0.3703 0.3930 0.035 Uiso 1 1 calc R . .
C10 C 0.1825(2) 0.3934(3) 0.1989(3) 0.0295(12) Uani 1 1 d . . .
H10A H 0.1676 0.3990 0.1482 0.035 Uiso 1 1 calc R . .
H10B H 0.2203 0.3832 0.2074 0.035 Uiso 1 1 calc R . .
C11 C 0.1644(2) 0.5008(3) 0.3905(3) 0.0290(12) Uani 1 1 d . . .
C12 C 0.2083(2) 0.4774(3) 0.3043(3) 0.0236(11) Uani 1 1 d . . .
H12 H 0.2459 0.4643 0.3111 0.028 Uiso 1 1 calc R . .
C13 C 0.2010(2) 0.5587(3) 0.3104(3) 0.0255(12) Uani 1 1 d . . .
H13 H 0.2352 0.5840 0.3278 0.031 Uiso 1 1 calc R . .
C14 C 0.1595(2) 0.5217(3) 0.1960(3) 0.0312(13) Uani 1 1 d . . .
C15 C 0.1591(2) 0.6314(3) 0.3895(3) 0.0287(12) Uani 1 1 d . . .
H15A H 0.1919 0.6594 0.4001 0.034 Uiso 1 1 calc R . .
H15B H 0.1504 0.6223 0.4339 0.034 Uiso 1 1 calc R . .
C16 C 0.1694(2) 0.6525(3) 0.2141(3) 0.0268(12) Uani 1 1 d . . .
H16A H 0.1676 0.6525 0.1641 0.032 Uiso 1 1 calc R . .
H16B H 0.2015 0.6784 0.2387 0.032 Uiso 1 1 calc R . .
C17 C 0.0710(2) 0.6875(3) 0.3619(3) 0.0265(12) Uani 1 1 d . . .
C18 C 0.1255(2) 0.7230(3) 0.2919(3) 0.0242(12) Uani 1 1 d . . .
H18 H 0.1577 0.7524 0.3100 0.029 Uiso 1 1 calc R . .
N1 N 0.05353(18) 0.1448(2) 0.3201(2) 0.0261(10) Uani 1 1 d . . .
N2 N 0.13320(19) 0.2144(2) 0.3333(2) 0.0254(10) Uani 1 1 d . . .
N3 N 0.03241(18) 0.1612(2) 0.1934(2) 0.0259(10) Uani 1 1 d . . .
N4 N 0.11245(19) 0.2321(3) 0.2071(2) 0.0276(10) Uani 1 1 d . . .
N5 N 0.17141(18) 0.3209(2) 0.3477(2) 0.0246(10) Uani 1 1 d . . .
N6 N 0.18724(19) 0.4485(2) 0.3588(2) 0.0275(10) Uani 1 1 d . . .
N7 N 0.15781(18) 0.3343(2) 0.2220(2) 0.0264(10) Uani 1 1 d . . .
N8 N 0.1761(2) 0.4608(2) 0.2336(2) 0.0281(10) Uani 1 1 d . . .
N9 N 0.16804(19) 0.5639(3) 0.3595(2) 0.0287(10) Uani 1 1 d . . .
N10 N 0.11693(19) 0.6734(2) 0.3443(2) 0.0270(10) Uani 1 1 d . . .
N11 N 0.17350(19) 0.5795(3) 0.2387(2) 0.0283(10) Uani 1 1 d . . .
N12 N 0.12358(18) 0.6909(3) 0.2242(2) 0.0258(10) Uani 1 1 d . . .
O1 O 0.02658(16) 0.2119(2) 0.4030(2) 0.0284(9) Uani 1 1 d . . .
O2 O 0.13137(18) 0.2806(2) 0.4306(2) 0.0331(10) Uani 1 1 d . . .
O3 O 0.14468(19) 0.4908(2) 0.4388(2) 0.0430(11) Uani 1 1 d . . .
O5 O 0.09198(17) 0.3168(2) 0.1194(2) 0.0379(10) Uani 1 1 d . . .
O6 O 0.1359(2) 0.5237(2) 0.1328(2) 0.0523(13) Uani 1 1 d . . .

loop_
_atom_site_aniso_label
_atom_site_aniso_U_11
_atom_site_aniso_U_22
_atom_site_aniso_U_33
_atom_site_aniso_U_23
_atom_site_aniso_U_13
_atom_site_aniso_U_12
Cl5 0.0762(18) 0.120(2) 0.096(2) -0.0084(17) 0.0253(16) 0.0389(16)
Cl1 0.0893(18) 0.0521(13) 0.152(3) 0.0417(15) 0.0619(18) 0.0050(12)
Cl2 0.0523(10) 0.0355(9) 0.0704(12) 0.0096(8) 0.0242(9) 0.0081(8)
Cl3 0.0718(19) 0.101(2) 0.280(6) 0.098(3) 0.015(3) -0.0038(17)
Cl4 0.243(7) 0.253(7) 0.147(5) -0.045(5) 0.037(5) -0.086(6)
Zn1 0.0548(9) 0.0475(8) 0.0869(17) 0.0162(8) 0.0127(8) -0.0047(6)
Zn1' 0.069(2) 0.0405(16) 0.087(3) 0.0170(15) 0.0336(18) 0.0043(13)
O1W 0.057(3) 0.041(2) 0.017(2) -0.0023(17) 0.0130(19) -0.007(2)
O2W 0.031(2) 0.068(3) 0.022(2) -0.001(2) 0.0072(19) 0.009(2)
O3W 0.061(3) 0.037(2) 0.022(2) 0.0052(18) 0.002(2) 0.011(2)
O4W 0.045(3) 0.077(3) 0.029(3) 0.016(2) 0.012(2) 0.026(3)
O5W 0.076(4) 0.039(3) 0.029(2) 0.007(2) 0.011(2) 0.000(2)
Lu1 0.02953(17) 0.03178(16) 0.01631(16) 0.00044(9) 0.00758(11) 0.00354(10)
O7 0.035(2) 0.038(2) 0.019(2) -0.0003(17) 0.0102(17) -0.0018(18)
O4 0.050(3) 0.040(2) 0.026(2) 0.0033(18) 0.024(2) 0.006(2)
C19 0.028(3) 0.023(3) 0.019(3) -0.002(2) 0.004(2) -0.002(2)
C20 0.027(3) 0.023(3) 0.017(3) 0.001(2) 0.008(2) 0.000(2)
C21 0.027(3) 0.035(3) 0.024(3) -0.005(2) 0.010(3) 0.006(2)
N13 0.027(3) 0.030(2) 0.021(2) -0.001(2) 0.007(2) 0.004(2)
N14 0.025(2) 0.031(2) 0.016(2) 0.0015(19) 0.0023(19) 0.003(2)
C1 0.029(3) 0.023(3) 0.021(3) -0.001(2) 0.011(2) -0.003(2)
C2 0.029(3) 0.022(3) 0.030(3) 0.001(2) 0.010(2) 0.005(2)
C3 0.028(3) 0.029(3) 0.021(3) 0.005(2) 0.008(2) 0.005(2)
C4 0.025(3) 0.037(3) 0.016(3) -0.004(2) 0.007(2) 0.001(2)
C5 0.025(3) 0.032(3) 0.018(3) 0.001(2) 0.007(2) 0.004(2)
C6 0.024(3) 0.026(3) 0.024(3) 0.002(2) 0.011(2) 0.003(2)
C7 0.021(3) 0.030(3) 0.021(3) -0.003(2) 0.004(2) 0.002(2)
C8 0.025(3) 0.035(3) 0.024(3) -0.006(2) 0.008(2) 0.002(2)
C9 0.035(3) 0.032(3) 0.019(3) 0.003(2) 0.003(2) 0.004(2)
C10 0.034(3) 0.036(3) 0.021(3) -0.004(2) 0.009(2) 0.001(2)
C11 0.029(3) 0.039(3) 0.019(3) 0.002(2) 0.005(2) 0.005(2)
C12 0.023(3) 0.030(3) 0.017(3) 0.003(2) 0.006(2) 0.002(2)
C13 0.031(3) 0.031(3) 0.015(3) -0.002(2) 0.006(2) 0.001(2)
C14 0.033(3) 0.038(3) 0.024(3) 0.003(2) 0.011(3) 0.003(3)
C15 0.037(3) 0.036(3) 0.013(3) -0.002(2) 0.007(2) 0.004(3)
C16 0.033(3) 0.033(3) 0.021(3) 0.004(2) 0.019(2) 0.002(2)
C17 0.034(3) 0.033(3) 0.016(3) -0.002(2) 0.013(2) 0.001(2)
C18 0.025(3) 0.032(3) 0.015(3) 0.000(2) 0.005(2) 0.000(2)
N1 0.024(2) 0.029(2) 0.028(3) -0.0009(19) 0.012(2) 0.0025(19)
N2 0.027(3) 0.031(3) 0.019(2) -0.0002(18) 0.007(2) -0.0016(19)
N3 0.024(2) 0.029(2) 0.025(2) -0.001(2) 0.008(2) 0.0004(19)
N4 0.029(3) 0.034(3) 0.020(2) 0.0037(19) 0.007(2) 0.000(2)
N5 0.030(3) 0.031(2) 0.013(2) -0.0006(18) 0.0062(19) -0.002(2)
N6 0.034(3) 0.031(2) 0.020(2) 0.0005(19) 0.011(2) 0.000(2)
N7 0.031(3) 0.031(2) 0.016(2) 0.0010(19) 0.0039(19) -0.004(2)
N8 0.037(3) 0.029(2) 0.017(2) 0.0000(19) 0.005(2) 0.000(2)
N9 0.032(3) 0.031(3) 0.026(2) -0.001(2) 0.013(2) 0.002(2)
N10 0.030(3) 0.033(3) 0.020(2) 0.0021(19) 0.010(2) 0.005(2)
N11 0.037(3) 0.030(3) 0.019(2) 0.0026(19) 0.008(2) 0.006(2)
N12 0.025(2) 0.028(2) 0.023(2) -0.0002(19) 0.005(2) 0.003(2)
O1 0.031(2) 0.035(2) 0.020(2) -0.0036(16) 0.0081(17) 0.0005(16)
O2 0.038(2) 0.038(2) 0.028(2) -0.0051(17) 0.016(2) -0.0031(17)
O3 0.065(3) 0.039(2) 0.034(2) 0.008(2) 0.029(2) 0.011(2)
O5 0.036(2) 0.047(3) 0.026(2) 0.0092(19) 0.0001(19) -0.004(2)
O6 0.087(4) 0.032(2) 0.027(3) 0.0013(19) -0.003(2) 0.003(2)

loop_
_atom_type_symbol
_atom_type_description
_atom_type_scat_dispersion_real
_atom_type_scat_dispersion_imag
_atom_type_scat_source
C C 0.0033 0.0016 'International Tables Vol C Tables 4.2.6.8 and 6.1.1.4'
H H 0.0000 0.0000 'International Tables Vol C Tables 4.2.6.8 and 6.1.1.4'
N N 0.0061 0.0033 'International Tables Vol C Tables 4.2.6.8 and 6.1.1.4'
O O 0.0106 0.0060 'International Tables Vol C Tables 4.2.6.8 and 6.1.1.4'
Cl Cl 0.1484 0.1585 'International Tables Vol C Tables 4.2.6.8 and 6.1.1.4'
Zn Zn 0.2839 1.4301 'International Tables Vol C Tables 4.2.6.8 and 6.1.1.4'
Lu Lu -0.4720 5.8584 'International Tables Vol C Tables 4.2.6.8 and 6.1.1.4'

loop_
_geom_angle_atom_site_label_1
_geom_angle_atom_site_label_2
_geom_angle_atom_site_label_3
_geom_angle
_geom_angle_site_symmetry_1
_geom_angle_site_symmetry_3
Zn1' Cl1 Zn1 29.91(12) . .
Zn1 Cl2 Zn1' 28.95(10) . .
Zn1 Cl3 Zn1' 30.43(11) . .
Cl3 Zn1 Cl2 111.93(14) . .
Cl3 Zn1 Cl1 116.04(13) . .
Cl2 Zn1 Cl1 107.24(12) . .
Cl3 Zn1 Cl4 109.4(3) . .
Cl2 Zn1 Cl4 106.3(2) . .
Cl1 Zn1 Cl4 105.3(3) . .
Cl1 Zn1' Cl3 126.4(2) . .
Cl1 Zn1' Cl2 112.12(16) . .
Cl3 Zn1' Cl2 107.57(17) . .
O2 Lu1 O2W 146.32(16) . .
O2 Lu1 O1W 79.77(14) . .
O2W Lu1 O1W 105.84(17) . .
O2 Lu1 O1 80.37(15) . .
O2W Lu1 O1 75.73(15) . .
O1W Lu1 O1 142.83(14) . .
O2 Lu1 O4W 70.50(16) . .
O2W Lu1 O4W 142.48(16) . .
O1W Lu1 O4W 83.19(19) . .
O1 Lu1 O4W 118.72(17) . .
O2 Lu1 O3W 75.94(16) . .
O2W Lu1 O3W 75.00(17) . .
O1W Lu1 O3W 70.47(15) . .
O1 Lu1 O3W 74.39(15) . .
O4W Lu1 O3W 140.36(18) . .
O2 Lu1 O7 138.18(15) . 6_566
O2W Lu1 O7 72.90(15) . 6_566
O1W Lu1 O7 72.46(14) . 6_566
O1 Lu1 O7 138.86(14) . 6_566
O4W Lu1 O7 75.61(15) . 6_566
O3W Lu1 O7 120.86(15) . 6_566
O2 Lu1 O5W 112.47(16) . .
O2W Lu1 O5W 81.67(18) . .
O1W Lu1 O5W 146.15(15) . .
O1 Lu1 O5W 70.91(15) . .
O4W Lu1 O5W 72.59(19) . .
O3W Lu1 O5W 141.92(17) . .
O7 Lu1 O5W 78.74(15) 6_566 .
C20 O7 Lu1 148.8(4) . 6_565
N13 C19 N14 114.3(5) . .
N13 C19 C18 103.7(4) . .
N14 C19 C18 103.0(4) . .
N13 C19 H19 111.7 . .
N14 C19 H19 111.7 . .
C18 C19 H19 111.7 . .
O7 C20 N12 125.1(5) . .
O7 C20 N14 126.8(5) . .
N12 C20 N14 108.1(4) . .
N14 C21 N13 113.3(4) 2 .
N14 C21 H21A 108.9 2 .
N13 C21 H21A 108.9 . .
N14 C21 H21B 108.9 2 .
N13 C21 H21B 108.9 . .
H21A C21 H21B 107.7 . .
C17 N13 C19 112.1(4) . .
C17 N13 C21 123.1(5) . .
C19 N13 C21 123.5(5) . .
C20 N14 C21 123.5(5) . 2
C20 N14 C19 112.7(4) . .
C21 N14 C19 123.7(5) 2 .
O1 C1 N3 126.3(5) . 2
O1 C1 N1 125.2(5) . .
N3 C1 N1 108.4(4) 2 .
N1 C2 N3 115.5(4) . .
N1 C2 C2 103.5(5) . 2
N3 C2 C2 102.2(5) . 2
N1 C2 H2 111.6 . .
N3 C2 H2 111.6 . .
C2 C2 H2 111.6 2 .
N1 C3 N2 114.5(5) . .
N1 C3 H3A 108.6 . .
N2 C3 H3A 108.6 . .
N1 C3 H3B 108.6 . .
N2 C3 H3B 108.6 . .
H3A C3 H3B 107.6 . .
N4 C4 N3 114.0(4) . .
N4 C4 H4A 108.7 . .
N3 C4 H4A 108.7 . .
N4 C4 H4B 108.7 . .
N3 C4 H4B 108.7 . .
H4A C4 H4B 107.6 . .
O2 C5 N5 125.3(5) . .
O2 C5 N2 124.8(5) . .
N5 C5 N2 109.8(5) . .
N2 C6 N4 113.9(5) . .
N2 C6 C7 103.0(4) . .
N4 C6 C7 102.3(4) . .
N2 C6 H6 112.3 . .
N4 C6 H6 112.3 . .
C7 C6 H6 112.3 . .
N7 C7 N5 113.5(4) . .
N7 C7 C6 104.4(4) . .
N5 C7 C6 102.9(4) . .
N7 C7 H7 111.8 . .
N5 C7 H7 111.8 . .
C6 C7 H7 111.8 . .
O5 C8 N4 126.8(6) . .
O5 C8 N7 124.7(5) . .
N4 C8 N7 108.5(5) . .
N6 C9 N5 114.1(5) . .
N6 C9 H9A 108.7 . .
N5 C9 H9A 108.7 . .
N6 C9 H9B 108.7 . .
N5 C9 H9B 108.7 . .
H9A C9 H9B 107.6 . .
N7 C10 N8 113.4(4) . .
N7 C10 H10A 108.9 . .
N8 C10 H10A 108.9 . .
N7 C10 H10B 108.9 . .
N8 C10 H10B 108.9 . .
H10A C10 H10B 107.7 . .
O3 C11 N9 126.2(5) . .
O3 C11 N6 125.2(5) . .
N9 C11 N6 108.6(5) . .
N6 C12 N8 113.6(5) . .
N6 C12 C13 103.3(4) . .
N8 C12 C13 103.4(4) . .
N6 C12 H12 112.0 . .
N8 C12 H12 112.0 . .
C13 C12 H12 112.0 . .
N11 C13 N9 113.7(5) . .
N11 C13 C12 103.0(4) . .
N9 C13 C12 103.0(4) . .
N11 C13 H13 112.2 . .
N9 C13 H13 112.2 . .
C12 C13 H13 112.2 . .
O6 C14 N11 125.7(6) . .
O6 C14 N8 125.2(6) . .
N11 C14 N8 109.1(5) . .
N9 C15 N10 113.4(5) . .
N9 C15 H15A 108.9 . .
N10 C15 H15A 108.9 . .
N9 C15 H15B 108.9 . .
N10 C15 H15B 108.9 . .
H15A C15 H15B 107.7 . .
N11 C16 N12 114.1(4) . .
N11 C16 H16A 108.7 . .
N12 C16 H16A 108.7 . .
N11 C16 H16B 108.7 . .
N12 C16 H16B 108.7 . .
H16A C16 H16B 107.6 . .
O4 C17 N13 125.8(5) . .
O4 C17 N10 124.9(5) . .
N13 C17 N10 109.3(5) . .
N10 C18 N12 115.0(4) . .
N10 C18 C19 102.6(4) . .
N12 C18 C19 102.1(4) . .
N10 C18 H18 112.1 . .
N12 C18 H18 112.1 . .
C19 C18 H18 112.1 . .
C1 N1 C2 111.8(4) . .
C1 N1 C3 122.4(5) . .
C2 N1 C3 125.2(4) . .
C5 N2 C3 123.1(5) . .
C5 N2 C6 112.5(4) . .
C3 N2 C6 124.1(4) . .
C1 N3 C4 121.6(4) 2 .
C1 N3 C2 112.0(4) 2 .
C4 N3 C2 124.8(4) . .
C8 N4 C4 123.3(5) . .
C8 N4 C6 112.9(5) . .
C4 N4 C6 121.8(5) . .
C5 N5 C9 122.7(4) . .
C5 N5 C7 111.6(4) . .
C9 N5 C7 122.4(4) . .
C11 N6 C9 123.5(5) . .
C11 N6 C12 112.1(4) . .
C9 N6 C12 122.4(4) . .
C8 N7 C10 122.0(5) . .
C8 N7 C7 111.6(4) . .
C10 N7 C7 123.0(5) . .
C14 N8 C12 111.4(5) . .
C14 N8 C10 121.3(5) . .
C12 N8 C10 121.5(5) . .
C11 N9 C15 122.5(5) . .
C11 N9 C13 111.9(4) . .
C15 N9 C13 121.5(5) . .
C17 N10 C18 112.2(4) . .
C17 N10 C15 121.5(4) . .
C18 N10 C15 123.1(5) . .
C14 N11 C16 123.8(5) . .
C14 N11 C13 112.1(5) . .
C16 N11 C13 123.5(5) . .
C20 N12 C16 125.4(5) . .
C20 N12 C18 113.7(4) . .
C16 N12 C18 120.1(5) . .
C1 O1 Lu1 160.1(4) . .
C5 O2 Lu1 153.2(4) . .

loop_
_geom_bond_atom_site_label_1
_geom_bond_atom_site_label_2
_geom_bond_distance
_geom_bond_site_symmetry_2
Cl1 Zn1' 2.063(4) .
Cl1 Zn1 2.303(3) .
Cl2 Zn1 2.242(2) .
Cl2 Zn1' 2.343(3) .
Cl3 Zn1 2.182(4) .
Cl3 Zn1' 2.200(5) .
Cl4 Zn1 2.331(7) .
O1W Lu1 2.277(4) .
O2W Lu1 2.262(4) .
O3W Lu1 2.350(4) .
O4W Lu1 2.313(5) .
O5W Lu1 2.355(4) .
Lu1 O2 2.258(4) .
Lu1 O1 2.310(4) .
Lu1 O7 2.352(4) 6_566
O7 C20 1.233(7) .
O7 Lu1 2.352(4) 6_565
O4 C17 1.238(7) .
C19 N13 1.447(7) .
C19 N14 1.449(7) .
C19 C18 1.559(8) .
C19 H19 0.9900 .
C20 N12 1.345(7) .
C20 N14 1.366(7) .
C21 N14 1.441(7) 2
C21 N13 1.458(7) .
C21 H21A 0.9800 .
C21 H21B 0.9800 .
N13 C17 1.356(8) .
N14 C21 1.441(7) 2
C1 O1 1.233(6) .
C1 N3 1.358(7) 2
C1 N1 1.379(7) .
C2 N1 1.425(7) .
C2 N3 1.461(7) .
C2 C2 1.552(11) 2
C2 H2 0.9900 .
C3 N1 1.431(7) .
C3 N2 1.439(7) .
C3 H3A 0.9800 .
C3 H3B 0.9800 .
C4 N4 1.447(7) .
C4 N3 1.455(7) .
C4 H4A 0.9800 .
C4 H4B 0.9800 .
C5 O2 1.243(7) .
C5 N5 1.346(7) .
C5 N2 1.353(7) .
C6 N2 1.446(7) .
C6 N4 1.458(7) .
C6 C7 1.553(7) .
C6 H6 0.9900 .
C7 N7 1.437(7) .
C7 N5 1.470(7) .
C7 H7 0.9900 .
C8 O5 1.220(7) .
C8 N4 1.353(8) .
C8 N7 1.387(7) .
C9 N6 1.436(7) .
C9 N5 1.439(7) .
C9 H9A 0.9800 .
C9 H9B 0.9800 .
C10 N7 1.414(7) .
C10 N8 1.463(7) .
C10 H10A 0.9800 .
C10 H10B 0.9800 .
C11 O3 1.219(7) .
C11 N9 1.342(7) .
C11 N6 1.381(7) .
C12 N6 1.443(7) .
C12 N8 1.462(7) .
C12 C13 1.536(8) .
C12 H12 0.9900 .
C13 N11 1.461(7) .
C13 N9 1.467(7) .
C13 H13 0.9900 .
C14 O6 1.240(7) .
C14 N11 1.358(8) .
C14 N8 1.362(7) .
C15 N9 1.438(7) .
C15 N10 1.453(7) .
C15 H15A 0.9800 .
C15 H15B 0.9800 .
C16 N11 1.441(7) .
C16 N12 1.457(7) .
C16 H16A 0.9800 .
C16 H16B 0.9800 .
C17 N10 1.368(7) .
C18 N10 1.451(7) .
C18 N12 1.458(7) .
C18 H18 0.9900 .
N3 C1 1.358(7) 2

loop_
_platon_squeeze_void_nr
_platon_squeeze_void_average_x
_platon_squeeze_void_average_y
_platon_squeeze_void_average_z
_platon_squeeze_void_volume
_platon_squeeze_void_count_electrons
_platon_squeeze_void_content
1 -0.003 -0.007 0.000 1048 434 ' '
2 0.003 -0.005 0.500 1048 433 ' '
3 0.500 0.000 0.274 457 139 ' '
4 0.000 0.500 0.259 457 139 ' '
